data_4134778
loop_
_publ_author_name
'Bower, Jamey K.'
'Cypcar, Andrew D.'
'Henriquez, Brenda'
'Stieber, S Chantal E'
'Zhang, Shiyu'

_publ_section_title
;
 C(sp<sup>3</sup>)-H Fluorination with a Copper(II)/(III) Redox Couple.
;
_journal_name_full 'Journal of the American Chemical Society'
_journal_paper_doi 10.1021/jacs.0c02583
_journal_year 2020
_chemical_formula_moiety 'C31 H37 Cl Cu N3 O2, C16 H36 N, 2(C4 H8 O), 0.33(H2 O)'
_chemical_formula_sum 'C55 H89.62 Cl Cu N4 O4.31'
_chemical_formula_weight 974.87
_chemical_name_systematic
; 
 Tetrabutylammonium [N,N'-Bis(2,6-diisopropylphenyl)-2,6-pyridinedicarboxamido]
 copper chloride tetrahydrofuran solvate
;
_space_group_crystal_system monoclinic
_space_group_IT_number 14
_space_group_name_Hall '-P 2ybc'
_space_group_name_H-M_alt 'P 1 21/c 1'
_atom_sites_solution_hydrogens mixed
_atom_sites_solution_primary dual
_atom_sites_solution_secondary difmap
_audit_creation_date 2019-11-22
_audit_creation_method
;
Olex2 1.2
(compiled 2018.05.29 svn.r3508 for OlexSys, GUI svn.r5506)
;
_cell_angle_alpha 90
_cell_angle_beta 100.862(2)
_cell_angle_gamma 90
_cell_formula_units_Z 4
_cell_length_a 10.1912(4)
_cell_length_b 26.8069(9)
_cell_length_c 20.4707(7)
_cell_measurement_reflns_used 9994
_cell_measurement_temperature 100
_cell_measurement_theta_max 26.102
_cell_measurement_theta_min 2.172
_cell_volume 5492.3(3)
_computing_cell_refinement 'SAINT v8.38A (Bruker, 2017)'
_computing_data_collection 'APEX3 v2017.3-0 (Bruker, 2017)'
_computing_data_reduction 'SAINT v8.38A (Bruker, 2017)'
_computing_molecular_graphics 'Olex2 (Dolomanov et al., 2009)'
_computing_publication_material 'Olex2 (Dolomanov et al., 2009)'
_computing_structure_refinement 'ShelXL (Sheldrick, 2015)'
_computing_structure_solution 'ShelXT (Sheldrick, 2015)'
_diffrn_ambient_temperature 100
_diffrn_detector 'Bruker APEX-II CCD'
_diffrn_detector_area_resol_mean 7.9
_diffrn_detector_type 'CCD Area Detector'
_diffrn_measured_fraction_theta_full 1.000
_diffrn_measured_fraction_theta_max 0.999
_diffrn_measurement_device 'Kappa Four-Circle Diffractometer'
_diffrn_measurement_device_type 'Nonius Kappa APEX II'
_diffrn_measurement_method '\w and \f scans'
_diffrn_radiation_monochromator graphite
_diffrn_radiation_probe x-ray
_diffrn_radiation_type MoK\a
_diffrn_radiation_wavelength 0.71073
_diffrn_reflns_av_R_equivalents 0.0376
_diffrn_reflns_av_unetI/netI 0.0184
_diffrn_reflns_Laue_measured_fraction_full 1.000
_diffrn_reflns_Laue_measured_fraction_max 0.999
_diffrn_reflns_limit_h_max 12
_diffrn_reflns_limit_h_min -12
_diffrn_reflns_limit_k_max 33
_diffrn_reflns_limit_k_min -33
_diffrn_reflns_limit_l_max 25
_diffrn_reflns_limit_l_min -25
_diffrn_reflns_number 155019
_diffrn_reflns_point_group_measured_fraction_full 1.000
_diffrn_reflns_point_group_measured_fraction_max 0.999
_diffrn_reflns_theta_full 25.242
_diffrn_reflns_theta_max 26.394
_diffrn_reflns_theta_min 1.266
_diffrn_source 'sealed tube'
_diffrn_source_type fine-focus
_diffrn_standards_number 0
_exptl_absorpt_coefficient_mu 0.493
_exptl_absorpt_correction_T_max 0.7454
_exptl_absorpt_correction_T_min 0.6438
_exptl_absorpt_correction_type multi-scan
_exptl_absorpt_process_details
;    
 SADABS-2016/2 (Bruker,2016/2) was used for absorption correction.
 wR2(int) was 0.0514 before and 0.0465 after correction.
 The Ratio of minimum to maximum transmission is 0.8637.
 The \l/2 correction factor is Not present.
;
_exptl_crystal_colour green
_exptl_crystal_colour_primary green
_exptl_crystal_density_diffrn 1.179
_exptl_crystal_description block
_exptl_crystal_F_000 2112
_exptl_crystal_recrystallization_method
;
 Grown from a concentrated tethydrofuran solution layered
 with diethyl ether at -35 degrees C.
;
_exptl_crystal_size_max 0.75
_exptl_crystal_size_mid 0.23
_exptl_crystal_size_min 0.18
_refine_diff_density_max 0.488
_refine_diff_density_min -0.343
_refine_diff_density_rms 0.052
_refine_ls_extinction_method none
_refine_ls_goodness_of_fit_ref 1.036
_refine_ls_hydrogen_treatment constr
_refine_ls_matrix_type full
_refine_ls_number_parameters 700
_refine_ls_number_reflns 11260
_refine_ls_number_restraints 141
_refine_ls_restrained_S_all 1.045
_refine_ls_R_factor_all 0.0453
_refine_ls_R_factor_gt 0.0371
_refine_ls_shift/su_max 0.002
_refine_ls_shift/su_mean 0.000
_refine_ls_structure_factor_coef Fsqd
_refine_ls_weighting_details 'w=1/[\s^2^(Fo^2^)+(0.0485P)^2^+3.6622P] where P=(Fo^2^+2Fc^2^)/3'
_refine_ls_weighting_scheme calc
_refine_ls_wR_factor_gt 0.0936
_refine_ls_wR_factor_ref 0.0980
_reflns_Friedel_coverage 0.000
_reflns_number_gt 9687
_reflns_number_total 11260
_reflns_threshold_expression 'I > 2\s(I)'
_cod_data_source_file ja0c02583_si_003.cif
_cod_data_source_block pdacucltba
_cod_depositor_comments
;
The following automatic conversions were performed:

data item '_diffrn_radiation_probe' value 'X-ray' was changed to
'x-ray' in accordance with the
/home/data/users/saulius/crontab/automatic-downloads/rss-feeds/ACS/lib/dictionaries/cif_core.dic
dictionary named 'cif_core.dic' version 2.4.2 last updated on
2011-04-26.

Automatic conversion script
Id: cif_fix_values 7556 2019-12-06 15:28:31Z antanas 
;
_cod_database_code 4134778
_shelx_shelxl_version_number 2018/1
_shelx_space_group_comment
;
The symmetry employed for this shelxl refinement is uniquely defined
by the following loop, which should always be used as a source of
symmetry information in preference to the above space-group names.
They are only intended as comments.
;
_shelx_estimated_absorpt_t_max 0.917
_shelx_estimated_absorpt_t_min 0.709
_olex2_refinement_description
;
1. Fixed Uiso
 At 1.2 times of:
  All C(H) groups, All C(H,H) groups
 At 1.5 times of:
  All C(H,H,H) groups, All O(H,H) groups
2. Restrained distances
 C30G-C29 = C31G-C29
 1.54 with sigma of 0.02
3. Uiso/Uaniso restraints and constraints
Uanis(C3D) = Uanis(C3C)
Uanis(C31G) = Uanis(C30G)
Uanis(C3D) = Uanis(C3F)
Uanis(C3C) = Uanis(C2F)
4. Rigid body (RIGU) restrains
 O1D, C1D, C2D, C3D, C4D, O1C, C1C, C2C, C3C, C4C, O1E
 with sigma for 1-2 distances of 0.002 and sigma for 1-3 distances of 0.002
 C29, C30, C31, C30G, C31G
 with sigma for 1-2 distances of 0.002 and sigma for 1-3 distances of 0.002
 O1D, C1D, C4D, C2D, C3D, C2F, C2C, C1F, C3C, C3F, C1C, C4C, C4F, O1F, O1C
 with sigma for 1-2 distances of 0.002 and sigma for 1-3 distances of 0.002
5. Same fragment restrains
{O1D, C1D, C2D, C3D, C4D} sigma for 1-2: 0.02, 1-3: 0.04
as
{O1C, C1C, C2C, C3C, C4C}
{O1D, C1D, C2D, C3D, C4D} sigma for 1-2: 0.02, 1-3: 0.04
as
{O1F, C4F, C3F, C2F, C1F}
6. Others
 1*[Sof(O1D)+Sof(C1D)+Sof(H1DA)+Sof(H1DB)+Sof(C2D)+Sof(H2DA)+Sof(H2DB)+
 Sof(C3D)+Sof(H3DA)+Sof(H3DB)+Sof(C4D)+Sof(H4DA)+Sof(H4DB)]+1*[Sof(O1C)+
 Sof(C1C)+Sof(H1CA)+Sof(H1CB)+Sof(C2C)+Sof(H2CA)+Sof(H2CB)+Sof(C3C)+Sof(H3CA)+
 Sof(H3CB)+Sof(C4C)+Sof(H4CA)+Sof(H4CB)]+1*[Sof(O1F)+Sof(C4F)+Sof(H4FA)+
 Sof(H4FB)+Sof(C3F)+Sof(H3FA)+Sof(H3FB)+Sof(C2F)+Sof(H2FA)+Sof(H2FB)+Sof(C1F)+
 Sof(H1FA)+Sof(H1FB)]=1 with esd of 0
 Sof(H29A)=Sof(C30G)=Sof(H30D)=Sof(H30E)=Sof(H30F)=Sof(C31G)=Sof(H31D)=
 Sof(H31E)=Sof(H31F)=1-FVAR(1)
 Sof(H29)=Sof(C30)=Sof(H30A)=Sof(H30B)=Sof(H30C)=Sof(C31)=Sof(H31A)=Sof(H31B)=
 Sof(H31C)=FVAR(1)
 Sof(O1D)=Sof(C1D)=Sof(H1DA)=Sof(H1DB)=Sof(C2D)=Sof(H2DA)=Sof(H2DB)=Sof(C3D)=
 Sof(H3DA)=Sof(H3DB)=Sof(C4D)=Sof(H4DA)=Sof(H4DB)=FVAR(2)
 Sof(O1C)=Sof(C1C)=Sof(H1CA)=Sof(H1CB)=Sof(C2C)=Sof(H2CA)=Sof(H2CB)=Sof(C3C)=
 Sof(H3CA)=Sof(H3CB)=Sof(C4C)=Sof(H4CA)=Sof(H4CB)=FVAR(3)
 Sof(O1F)=Sof(C4F)=Sof(H4FA)=Sof(H4FB)=Sof(C3F)=Sof(H3FA)=Sof(H3FB)=Sof(C2F)=
 Sof(H2FA)=Sof(H2FB)=Sof(C1F)=Sof(H1FA)=Sof(H1FB)=FVAR(4)
 Fixed Sof: O1E(0.33333) H1EA(0.33333) H1EB(0.33333)
7.a Free rotating group:
 O1E(H1EA,H1EB)
7.b Ternary CH refined with riding coordinates:
 C13(H13), C16(H16), C26(H26), C29(H29), C29(H29A)
7.c Secondary CH2 refined with riding coordinates:
 C1A(H1AA,H1AB), C2A(H2AA,H2AB), C3A(H3AA,H3AB), C5A(H5AA,H5AB), C6A(H6AA,
 H6AB), C7A(H7AA,H7AB), C9A(H9AA,H9AB), C10A(H10A,H10B), C11A(H11A,H11B),
 C13A(H13A,H13B), C14A(H14D,H14E), C15A(H15D,H15E), C1B(H1BA,H1BB), C2B(H2BA,
 H2BB), C3B(H3BA,H3BB), C4B(H4BA,H4BB), C1D(H1DA,H1DB), C2D(H2DA,H2DB),
 C3D(H3DA,H3DB), C4D(H4DA,H4DB), C1C(H1CA,H1CB), C2C(H2CA,H2CB), C3C(H3CA,H3CB),
  C4C(H4CA,H4CB), C4F(H4FA,H4FB), C3F(H3FA,H3FB), C2F(H2FA,H2FB), C1F(H1FA,H1FB)
7.d Aromatic/amide H refined with riding coordinates:
 C2(H2), C3(H3), C4(H4), C9(H9), C10(H10), C11(H11), C22(H22), C23(H23),
 C24(H24)
7.e Idealised Me refined as rotating group:
 C14(H14A,H14B,H14C), C15(H15A,H15B,H15C), C17(H17A,H17B,H17C), C18(H18A,H18B,
 H18C), C27(H27A,H27B,H27C), C28(H28A,H28B,H28C), C30(H30A,H30B,H30C), C31(H31A,
 H31B,H31C), C30G(H30D,H30E,H30F), C31G(H31D,H31E,H31F), C4A(H4AA,H4AB,H4AC),
 C8A(H8AA,H8AB,H8AC), C12A(H12A,H12B,H12C), C16A(H16A,H16B,H16C)
;
_olex2_exptl_crystal_mounting_method 'Mounted on a MiTeGen mount with Paratone oil'
_olex2_submission_original_sample_id PDACuCl[TBA]
_olex2_submission_special_instructions 'No special instructions were received'

loop_
_space_group_symop_operation_xyz
'x, y, z'
'-x, y+1/2, -z+1/2'
'-x, -y, -z'
'x, -y-1/2, z-1/2'

loop_
_atom_site_label
_atom_site_type_symbol
_atom_site_fract_x
_atom_site_fract_y
_atom_site_fract_z
_atom_site_U_iso_or_equiv
_atom_site_adp_type
_atom_site_occupancy
_atom_site_site_symmetry_order
_atom_site_calc_flag
_atom_site_refinement_flags_posn
_atom_site_refinement_flags_adp
_atom_site_refinement_flags_occupancy
_atom_site_disorder_assembly
_atom_site_disorder_group
Cu1 Cu 0.67753(2) 0.38762(2) 0.71399(2) 0.01685(6) Uani 1 1 d . . . . .
Cl1 Cl 0.48178(4) 0.41146(2) 0.73429(2) 0.02787(10) Uani 1 1 d . . . . .
O1 O 0.74658(13) 0.24507(5) 0.65867(7) 0.0317(3) Uani 1 1 d . . . . .
O2 O 0.99795(12) 0.48070(5) 0.75965(7) 0.0300(3) Uani 1 1 d . . . . .
N1 N 0.85613(14) 0.36540(5) 0.70739(7) 0.0197(3) Uani 1 1 d . . . . .
N2 N 0.63749(14) 0.31735(5) 0.68129(7) 0.0192(3) Uani 1 1 d . . . . .
N3 N 0.78130(13) 0.45072(5) 0.73678(7) 0.0182(3) Uani 1 1 d . . . . .
C1 C 0.95727(17) 0.39722(6) 0.72256(8) 0.0213(3) Uani 1 1 d . . . . .
C2 C 1.08586(18) 0.38285(7) 0.71847(9) 0.0259(4) Uani 1 1 d . . . . .
H2 H 1.158592 0.405411 0.729349 0.031 Uiso 1 1 calc R . . . .
C3 C 1.10551(18) 0.33440(7) 0.69795(10) 0.0299(4) Uani 1 1 d . . . . .
H3 H 1.192682 0.323536 0.694538 0.036 Uiso 1 1 calc R . . . .
C4 C 0.99796(18) 0.30183(7) 0.68243(10) 0.0287(4) Uani 1 1 d . . . . .
H4 H 1.010457 0.268685 0.668357 0.034 Uiso 1 1 calc R . . . .
C5 C 0.87223(17) 0.31884(6) 0.68795(8) 0.0221(3) Uani 1 1 d . . . . .
C6 C 0.74333(17) 0.28977(6) 0.67423(8) 0.0222(3) Uani 1 1 d . . . . .
C7 C 0.51309(16) 0.29098(6) 0.67044(8) 0.0196(3) Uani 1 1 d . . . . .
C8 C 0.47549(17) 0.26434(6) 0.72277(9) 0.0226(3) Uani 1 1 d . . . . .
C9 C 0.35923(18) 0.23586(7) 0.70998(10) 0.0279(4) Uani 1 1 d . . . . .
H9 H 0.333523 0.217371 0.745114 0.033 Uiso 1 1 calc R . . . .
C10 C 0.28091(18) 0.23395(7) 0.64754(10) 0.0302(4) Uani 1 1 d . . . . .
H10 H 0.203555 0.213426 0.639316 0.036 Uiso 1 1 calc R . . . .
C11 C 0.31540(18) 0.26203(7) 0.59690(10) 0.0294(4) Uani 1 1 d . . . . .
H11 H 0.259098 0.261638 0.554257 0.035 Uiso 1 1 calc R . . . .
C12 C 0.43094(17) 0.29095(6) 0.60692(8) 0.0237(4) Uani 1 1 d . . . . .
C13 C 0.55683(19) 0.26630(7) 0.79282(9) 0.0305(4) Uani 1 1 d . . . . .
H13 H 0.639208 0.286279 0.791600 0.037 Uiso 1 1 calc R . . . .
C14 C 0.4789(2) 0.29256(8) 0.83972(10) 0.0432(5) Uani 1 1 d . . . . .
H14A H 0.452991 0.325980 0.822595 0.065 Uiso 1 1 calc GR . . . .
H14B H 0.535164 0.295310 0.884011 0.065 Uiso 1 1 calc GR . . . .
H14C H 0.398600 0.273222 0.842619 0.065 Uiso 1 1 calc GR . . . .
C15 C 0.6003(3) 0.21443(9) 0.81897(11) 0.0492(6) Uani 1 1 d . . . . .
H15A H 0.521282 0.194532 0.822487 0.074 Uiso 1 1 calc GR . . . .
H15B H 0.657810 0.217344 0.862926 0.074 Uiso 1 1 calc GR . . . .
H15C H 0.649828 0.198079 0.788286 0.074 Uiso 1 1 calc GR . . . .
C16 C 0.4663(2) 0.32244(8) 0.55133(9) 0.0345(4) Uani 1 1 d . . . . .
H16 H 0.565901 0.324925 0.558790 0.041 Uiso 1 1 calc R . . . .
C17 C 0.4188(3) 0.30053(9) 0.48173(10) 0.0458(6) Uani 1 1 d . . . . .
H17A H 0.450889 0.266131 0.480652 0.069 Uiso 1 1 calc GR . . . .
H17B H 0.454243 0.320588 0.448977 0.069 Uiso 1 1 calc GR . . . .
H17C H 0.320946 0.300861 0.471068 0.069 Uiso 1 1 calc GR . . . .
C18 C 0.4119(3) 0.37477(8) 0.55382(12) 0.0581(7) Uani 1 1 d . . . . .
H18A H 0.314015 0.373683 0.545246 0.087 Uiso 1 1 calc GR . . . .
H18B H 0.441939 0.395377 0.519930 0.087 Uiso 1 1 calc GR . . . .
H18C H 0.444443 0.389163 0.597907 0.087 Uiso 1 1 calc GR . . . .
C19 C 0.91339(16) 0.44776(6) 0.74187(8) 0.0209(3) Uani 1 1 d . . . . .
C20 C 0.73442(15) 0.49844(6) 0.75310(8) 0.0184(3) Uani 1 1 d . . . . .
C21 C 0.72838(17) 0.50901(7) 0.81960(9) 0.0236(4) Uani 1 1 d . . . . .
C22 C 0.68506(18) 0.55599(7) 0.83475(10) 0.0301(4) Uani 1 1 d . . . . .
H22 H 0.679768 0.563771 0.879457 0.036 Uiso 1 1 calc R . . . .
C23 C 0.64964(18) 0.59148(7) 0.78590(11) 0.0314(4) Uani 1 1 d . . . . .
H23 H 0.620476 0.623479 0.797128 0.038 Uiso 1 1 calc R . . . .
C24 C 0.65646(19) 0.58061(7) 0.72046(10) 0.0308(4) Uani 1 1 d . . . . .
H24 H 0.630840 0.605187 0.687059 0.037 Uiso 1 1 calc R . . . .
C25 C 0.70039(18) 0.53411(6) 0.70294(9) 0.0249(4) Uani 1 1 d . . . . .
C26 C 0.77367(19) 0.47066(8) 0.87387(9) 0.0318(4) Uani 1 1 d . . . . .
H26 H 0.801831 0.440207 0.851890 0.038 Uiso 1 1 calc R . . . .
C27 C 0.8953(2) 0.48939(11) 0.92253(11) 0.0479(6) Uani 1 1 d . . . . .
H27A H 0.968575 0.495588 0.898711 0.072 Uiso 1 1 calc GR . . . .
H27B H 0.922975 0.464200 0.957084 0.072 Uiso 1 1 calc GR . . . .
H27C H 0.872680 0.520430 0.943148 0.072 Uiso 1 1 calc GR . . . .
C28 C 0.6630(2) 0.45509(8) 0.90984(10) 0.0380(5) Uani 1 1 d . . . . .
H28A H 0.631407 0.484290 0.931202 0.057 Uiso 1 1 calc GR . . . .
H28B H 0.697183 0.430092 0.943711 0.057 Uiso 1 1 calc GR . . . .
H28C H 0.588773 0.440832 0.877823 0.057 Uiso 1 1 calc GR . . . .
C29 C 0.7180(2) 0.52298(8) 0.63223(10) 0.0361(4) Uani 1 1 d D U . . .
H29 H 0.771605 0.491555 0.634718 0.043 Uiso 0.686(19) 1 calc R . P A 1
H29A H 0.734559 0.486202 0.632599 0.043 Uiso 0.314(19) 1 calc R . P A 2
C30 C 0.5926(6) 0.5128(2) 0.5862(3) 0.0463(12) Uani 0.686(19) 1 d . U P A 1
H30A H 0.551034 0.482809 0.600672 0.070 Uiso 0.686(19) 1 calc GR . P A 1
H30B H 0.610731 0.507550 0.541387 0.070 Uiso 0.686(19) 1 calc GR . P A 1
H30C H 0.531973 0.541233 0.585798 0.070 Uiso 0.686(19) 1 calc GR . P A 1
C31 C 0.8026(5) 0.56407(19) 0.6046(3) 0.0376(12) Uani 0.686(19) 1 d . U P A 1
H31A H 0.753741 0.595750 0.600674 0.056 Uiso 0.686(19) 1 calc GR . P A 1
H31B H 0.818584 0.553967 0.560794 0.056 Uiso 0.686(19) 1 calc GR . P A 1
H31C H 0.888311 0.568177 0.635182 0.056 Uiso 0.686(19) 1 calc GR . P A 1
C30G C 0.5881(14) 0.5292(13) 0.5818(8) 0.088(5) Uani 0.314(19) 1 d D U P A 2
H30D H 0.519168 0.507580 0.594177 0.131 Uiso 0.314(19) 1 calc GR . P A 2
H30E H 0.602925 0.519978 0.537452 0.131 Uiso 0.314(19) 1 calc GR . P A 2
H30F H 0.558799 0.564036 0.581452 0.131 Uiso 0.314(19) 1 calc GR . P A 2
C31G C 0.8287(14) 0.5424(13) 0.6155(6) 0.088(5) Uani 0.314(19) 1 d D U P A 2
H31D H 0.907799 0.526351 0.641734 0.131 Uiso 0.314(19) 1 calc GR . P A 2
H31E H 0.831985 0.578356 0.624632 0.131 Uiso 0.314(19) 1 calc GR . P A 2
H31F H 0.827016 0.536800 0.568092 0.131 Uiso 0.314(19) 1 calc GR . P A 2
N1A N 0.23884(13) 0.58824(5) 0.81471(7) 0.0202(3) Uani 1 1 d . . . . .
C1A C 0.33439(17) 0.62565(6) 0.85467(8) 0.0217(3) Uani 1 1 d . . . . .
H1AA H 0.425657 0.611471 0.861507 0.026 Uiso 1 1 calc R . . . .
H1AB H 0.334391 0.656230 0.827562 0.026 Uiso 1 1 calc R . . . .
C2A C 0.3055(2) 0.64051(9) 0.92174(10) 0.0402(5) Uani 1 1 d . . . . .
H2AA H 0.301329 0.610281 0.949064 0.048 Uiso 1 1 calc R . . . .
H2AB H 0.217619 0.657384 0.915720 0.048 Uiso 1 1 calc R . . . .
C3A C 0.41352(19) 0.67538(8) 0.95758(9) 0.0318(4) Uani 1 1 d . . . . .
H3AA H 0.424130 0.703359 0.927435 0.038 Uiso 1 1 calc R . . . .
H3AB H 0.383101 0.689602 0.996810 0.038 Uiso 1 1 calc R . . . .
C4A C 0.5466(2) 0.65150(8) 0.98020(13) 0.0489(6) Uani 1 1 d . . . . .
H4AA H 0.581667 0.639910 0.941441 0.073 Uiso 1 1 calc GR . . . .
H4AB H 0.537117 0.623056 1.009026 0.073 Uiso 1 1 calc GR . . . .
H4AC H 0.608486 0.675846 1.004991 0.073 Uiso 1 1 calc GR . . . .
C5A C 0.22219(18) 0.54245(7) 0.85593(9) 0.0256(4) Uani 1 1 d . . . . .
H5AA H 0.176025 0.552508 0.892294 0.031 Uiso 1 1 calc R . . . .
H5AB H 0.163577 0.518437 0.827439 0.031 Uiso 1 1 calc R . . . .
C6A C 0.35083(19) 0.51607(8) 0.88619(11) 0.0352(5) Uani 1 1 d . . . . .
H6AA H 0.409346 0.539093 0.916411 0.042 Uiso 1 1 calc R . . . .
H6AB H 0.398664 0.505754 0.850562 0.042 Uiso 1 1 calc R . . . .
C7A C 0.3194(2) 0.47006(7) 0.92505(10) 0.0326(4) Uani 1 1 d . . . . .
H7AA H 0.402756 0.458521 0.954105 0.039 Uiso 1 1 calc R . . . .
H7AB H 0.256058 0.479717 0.954012 0.039 Uiso 1 1 calc R . . . .
C8A C 0.2599(2) 0.42718(8) 0.88069(11) 0.0390(5) Uani 1 1 d . . . . .
H8AA H 0.321306 0.417732 0.851286 0.059 Uiso 1 1 calc GR . . . .
H8AB H 0.174263 0.437582 0.853841 0.059 Uiso 1 1 calc GR . . . .
H8AC H 0.245641 0.398565 0.908320 0.059 Uiso 1 1 calc GR . . . .
C9A C 0.29913(16) 0.57453(6) 0.75479(8) 0.0207(3) Uani 1 1 d . . . . .
H9AA H 0.310261 0.605502 0.730057 0.025 Uiso 1 1 calc R . . . .
H9AB H 0.389360 0.560592 0.770956 0.025 Uiso 1 1 calc R . . . .
C10A C 0.22093(18) 0.53765(7) 0.70678(9) 0.0279(4) Uani 1 1 d . . . . .
H10A H 0.130473 0.551004 0.689505 0.033 Uiso 1 1 calc R . . . .
H10B H 0.211231 0.505898 0.730101 0.033 Uiso 1 1 calc R . . . .
C11A C 0.2927(2) 0.52831(8) 0.64969(9) 0.0328(4) Uani 1 1 d . . . . .
H11A H 0.384605 0.516651 0.667555 0.039 Uiso 1 1 calc R . . . .
H11B H 0.299182 0.560019 0.625703 0.039 Uiso 1 1 calc R . . . .
C12A C 0.2214(2) 0.48972(9) 0.60117(11) 0.0420(5) Uani 1 1 d . . . . .
H12A H 0.267425 0.486550 0.563426 0.063 Uiso 1 1 calc GR . . . .
H12B H 0.128912 0.500280 0.585101 0.063 Uiso 1 1 calc GR . . . .
H12C H 0.222017 0.457441 0.623708 0.063 Uiso 1 1 calc GR . . . .
C13A C 0.09939(16) 0.61011(6) 0.79353(9) 0.0231(3) Uani 1 1 d . . . . .
H13A H 0.038099 0.582976 0.774418 0.028 Uiso 1 1 calc R . . . .
H13B H 0.068794 0.622438 0.833725 0.028 Uiso 1 1 calc R . . . .
C14A C 0.08722(17) 0.65229(7) 0.74338(9) 0.0265(4) Uani 1 1 d . . . . .
H14D H 0.111395 0.640066 0.701572 0.032 Uiso 1 1 calc R . . . .
H14E H 0.149699 0.679466 0.761050 0.032 Uiso 1 1 calc R . . . .
C15A C -0.05516(19) 0.67216(8) 0.72934(10) 0.0358(5) Uani 1 1 d . . . . .
H15D H -0.077189 0.685836 0.770884 0.043 Uiso 1 1 calc R . . . .
H15E H -0.117619 0.644375 0.714369 0.043 Uiso 1 1 calc R . . . .
C16A C -0.0738(2) 0.71269(10) 0.67634(12) 0.0496(6) Uani 1 1 d . . . . .
H16A H -0.053590 0.699105 0.634900 0.074 Uiso 1 1 calc GR . . . .
H16B H -0.013356 0.740550 0.691392 0.074 Uiso 1 1 calc GR . . . .
H16C H -0.166413 0.724526 0.668594 0.074 Uiso 1 1 calc GR . . . .
O1B O 0.8651(3) 0.35032(12) 0.44350(15) 0.1161(11) Uani 1 1 d . . . . .
C1B C 0.7596(4) 0.35327(14) 0.47838(19) 0.0853(11) Uani 1 1 d . . . . .
H1BA H 0.755393 0.322346 0.504342 0.102 Uiso 1 1 calc R . . . .
H1BB H 0.673802 0.357120 0.446826 0.102 Uiso 1 1 calc R . . . .
C2B C 0.7824(3) 0.39648(11) 0.52329(13) 0.0657(8) Uani 1 1 d . . . . .
H2BA H 0.758134 0.388876 0.566827 0.079 Uiso 1 1 calc R . . . .
H2BB H 0.731116 0.425926 0.503547 0.079 Uiso 1 1 calc R . . . .
C3B C 0.9325(4) 0.40476(17) 0.53008(17) 0.1007(15) Uani 1 1 d . . . . .
H3BA H 0.951270 0.438476 0.514357 0.121 Uiso 1 1 calc R . . . .
H3BB H 0.978314 0.401009 0.576956 0.121 Uiso 1 1 calc R . . . .
C4B C 0.9766(5) 0.3661(2) 0.4881(3) 0.1330(19) Uani 1 1 d . . . . .
H4BA H 1.044065 0.379834 0.463950 0.160 Uiso 1 1 calc R . . . .
H4BB H 1.017166 0.337757 0.515785 0.160 Uiso 1 1 calc R . . . .
O1D O 1.0037(3) 0.31574(12) 1.05685(16) 0.0509(8) Uani 0.580(2) 1 d D U P B 1
C1D C 0.9355(4) 0.27667(16) 1.0181(3) 0.0558(11) Uani 0.580(2) 1 d D U P B 1
H1DA H 0.856510 0.265869 1.036103 0.067 Uiso 0.580(2) 1 calc R . P B 1
H1DB H 0.995104 0.247637 1.017045 0.067 Uiso 0.580(2) 1 calc R . P B 1
C2D C 0.8935(6) 0.2987(3) 0.9493(3) 0.0667(15) Uani 0.580(2) 1 d D U P B 1
H2DA H 0.810195 0.318374 0.945503 0.080 Uiso 0.580(2) 1 calc R . P B 1
H2DB H 0.881530 0.272609 0.914468 0.080 Uiso 0.580(2) 1 calc R . P B 1
C3D C 1.0126(6) 0.3318(3) 0.9455(4) 0.0699(14) Uani 0.580(2) 1 d D U P B 1
H3DA H 0.988558 0.359040 0.912790 0.084 Uiso 0.580(2) 1 calc R . P B 1
H3DB H 1.087774 0.312382 0.934048 0.084 Uiso 0.580(2) 1 calc R . P B 1
C4D C 1.0455(6) 0.3517(2) 1.0162(3) 0.0632(14) Uani 0.580(2) 1 d D U P B 1
H4DA H 1.142854 0.357451 1.029538 0.076 Uiso 0.580(2) 1 calc R . P B 1
H4DB H 0.998433 0.383564 1.019657 0.076 Uiso 0.580(2) 1 calc R . P B 1
O1C O 0.9889(6) 0.2759(2) 0.9670(3) 0.0456(15) Uani 0.261(2) 1 d D U P C 2
C1C C 0.8627(9) 0.2794(4) 0.9259(5) 0.046(2) Uani 0.261(2) 1 d D U P C 2
H1CA H 0.791670 0.279358 0.952920 0.055 Uiso 0.261(2) 1 calc R . P C 2
H1CB H 0.847554 0.250876 0.894627 0.055 Uiso 0.261(2) 1 calc R . P C 2
C2C C 0.8618(17) 0.3268(6) 0.8892(9) 0.105(7) Uani 0.261(2) 1 d D U P C 2
H2CA H 0.874918 0.320834 0.843136 0.126 Uiso 0.261(2) 1 calc R . P C 2
H2CB H 0.776572 0.344836 0.887742 0.126 Uiso 0.261(2) 1 calc R . P C 2
C3C C 0.9726(11) 0.3545(5) 0.9268(7) 0.0699(14) Uani 0.261(2) 1 d D U P C 2
H3CA H 0.944028 0.374179 0.962570 0.084 Uiso 0.261(2) 1 calc R . P C 2
H3CB H 1.011714 0.377288 0.897583 0.084 Uiso 0.261(2) 1 calc R . P C 2
C4C C 1.0693(12) 0.3153(5) 0.9549(7) 0.058(3) Uani 0.261(2) 1 d D U P C 2
H4CA H 1.126183 0.305604 0.922735 0.069 Uiso 0.261(2) 1 calc R . P C 2
H4CB H 1.127139 0.326766 0.996530 0.069 Uiso 0.261(2) 1 calc R . P C 2
O1F O 0.9136(13) 0.3540(7) 0.9782(7) 0.095(5) Uani 0.159(2) 1 d D U P D 3
C4F C 1.0551(17) 0.3468(10) 0.9870(11) 0.066(4) Uani 0.159(2) 1 d D U P D 3
H4FA H 1.091193 0.332005 1.031001 0.079 Uiso 0.159(2) 1 calc R . P D 3
H4FB H 1.101613 0.378671 0.982514 0.079 Uiso 0.159(2) 1 calc R . P D 3
C3F C 1.069(2) 0.3110(10) 0.9312(11) 0.0699(14) Uani 0.159(2) 1 d D U P D 3
H3FA H 1.158531 0.312690 0.918868 0.084 Uiso 0.159(2) 1 calc R . P D 3
H3FB H 1.047633 0.276175 0.941079 0.084 Uiso 0.159(2) 1 calc R . P D 3
C2F C 0.9657(17) 0.3343(8) 0.8819(8) 0.0699(14) Uani 0.159(2) 1 d D U P D 3
H2FA H 0.947802 0.315036 0.839850 0.084 Uiso 0.159(2) 1 calc R . P D 3
H2FB H 0.988709 0.369084 0.872481 0.084 Uiso 0.159(2) 1 calc R . P D 3
C1F C 0.8471(17) 0.3319(9) 0.9187(10) 0.066(5) Uani 0.159(2) 1 d D U P D 3
H1FA H 0.769742 0.351883 0.896406 0.080 Uiso 0.159(2) 1 calc R . P D 3
H1FB H 0.818579 0.297245 0.925250 0.080 Uiso 0.159(2) 1 calc R . P D 3
O1E O 0.9500(5) 0.30044(19) 1.0960(3) 0.0481(12) Uani 0.3333 1 d . U P E 2
H1EA H 0.967697 0.295785 1.057364 0.072 Uiso 0.3333 1 d G . P E 2
H1EB H 0.890256 0.278948 1.099046 0.072 Uiso 0.3333 1 d G . P E 2

loop_
_atom_site_aniso_label
_atom_site_aniso_U_11
_atom_site_aniso_U_22
_atom_site_aniso_U_33
_atom_site_aniso_U_23
_atom_site_aniso_U_13
_atom_site_aniso_U_12
Cu1 0.01649(11) 0.01491(10) 0.01924(11) -0.00126(7) 0.00358(7) -0.00123(7)
Cl1 0.0192(2) 0.0253(2) 0.0403(2) -0.00807(18) 0.00862(17) -0.00167(16)
O1 0.0283(7) 0.0177(6) 0.0476(8) -0.0072(6) 0.0035(6) 0.0012(5)
O2 0.0194(6) 0.0234(6) 0.0472(8) -0.0075(6) 0.0066(6) -0.0056(5)
N1 0.0199(7) 0.0178(7) 0.0213(7) 0.0020(5) 0.0032(5) 0.0000(5)
N2 0.0209(7) 0.0159(6) 0.0209(7) -0.0011(5) 0.0043(5) -0.0018(5)
N3 0.0176(7) 0.0163(6) 0.0209(7) -0.0015(5) 0.0039(5) -0.0018(5)
C1 0.0206(8) 0.0218(8) 0.0217(8) 0.0012(6) 0.0046(6) -0.0007(6)
C2 0.0204(9) 0.0249(9) 0.0327(10) 0.0005(7) 0.0061(7) -0.0010(7)
C3 0.0225(9) 0.0293(9) 0.0387(10) 0.0017(8) 0.0083(8) 0.0055(7)
C4 0.0287(9) 0.0207(8) 0.0373(10) -0.0007(7) 0.0080(8) 0.0047(7)
C5 0.0246(9) 0.0178(8) 0.0241(8) 0.0010(6) 0.0050(7) 0.0021(7)
C6 0.0253(9) 0.0182(8) 0.0225(8) 0.0005(6) 0.0031(7) 0.0006(7)
C7 0.0212(8) 0.0150(7) 0.0227(8) -0.0042(6) 0.0043(6) 0.0001(6)
C8 0.0242(9) 0.0174(8) 0.0267(9) -0.0013(7) 0.0063(7) 0.0003(6)
C9 0.0270(9) 0.0205(8) 0.0387(10) -0.0028(7) 0.0125(8) -0.0026(7)
C10 0.0201(9) 0.0263(9) 0.0455(11) -0.0134(8) 0.0094(8) -0.0037(7)
C11 0.0214(9) 0.0327(10) 0.0315(10) -0.0146(8) -0.0015(7) 0.0037(7)
C12 0.0249(9) 0.0227(8) 0.0232(8) -0.0046(7) 0.0039(7) 0.0043(7)
C13 0.0311(10) 0.0345(10) 0.0258(9) 0.0071(8) 0.0052(8) -0.0059(8)
C14 0.0593(14) 0.0390(12) 0.0299(10) -0.0054(9) 0.0048(10) 0.0029(10)
C15 0.0620(15) 0.0504(14) 0.0358(12) 0.0120(10) 0.0107(11) 0.0240(12)
C16 0.0393(11) 0.0391(11) 0.0229(9) 0.0018(8) 0.0001(8) -0.0012(9)
C17 0.0681(16) 0.0418(12) 0.0264(10) -0.0011(9) 0.0065(10) 0.0102(11)
C18 0.109(2) 0.0308(11) 0.0325(12) 0.0007(9) 0.0087(13) 0.0009(13)
C19 0.0199(8) 0.0212(8) 0.0219(8) 0.0000(6) 0.0047(6) -0.0018(7)
C20 0.0145(7) 0.0176(8) 0.0235(8) -0.0033(6) 0.0042(6) -0.0037(6)
C21 0.0183(8) 0.0279(9) 0.0254(9) -0.0052(7) 0.0057(7) -0.0021(7)
C22 0.0250(9) 0.0337(10) 0.0335(10) -0.0126(8) 0.0105(8) -0.0035(8)
C23 0.0225(9) 0.0199(9) 0.0555(12) -0.0101(8) 0.0170(8) -0.0038(7)
C24 0.0276(10) 0.0207(9) 0.0462(11) 0.0074(8) 0.0120(8) 0.0002(7)
C25 0.0252(9) 0.0212(8) 0.0292(9) 0.0022(7) 0.0071(7) -0.0020(7)
C26 0.0328(10) 0.0406(11) 0.0213(9) 0.0002(8) 0.0034(8) 0.0066(8)
C27 0.0292(11) 0.0775(17) 0.0347(11) 0.0048(11) 0.0004(9) -0.0009(11)
C28 0.0396(12) 0.0444(12) 0.0290(10) 0.0054(9) 0.0035(8) 0.0022(9)
C29 0.0477(12) 0.0346(10) 0.0273(10) 0.0062(8) 0.0104(8) 0.0055(9)
C30 0.048(2) 0.057(3) 0.039(2) -0.018(2) 0.0217(16) -0.0241(19)
C31 0.0289(18) 0.061(3) 0.023(2) 0.0073(15) 0.0048(15) -0.0111(15)
C30G 0.042(3) 0.193(16) 0.029(4) 0.010(6) 0.011(3) -0.020(6)
C31G 0.042(3) 0.193(16) 0.029(4) 0.010(6) 0.011(3) -0.020(6)
N1A 0.0163(7) 0.0225(7) 0.0221(7) -0.0007(6) 0.0045(5) -0.0041(5)
C1A 0.0191(8) 0.0237(8) 0.0225(8) -0.0018(7) 0.0041(6) -0.0059(6)
C2A 0.0342(11) 0.0596(14) 0.0288(10) -0.0134(10) 0.0111(8) -0.0189(10)
C3A 0.0313(10) 0.0371(10) 0.0264(9) -0.0105(8) 0.0035(8) -0.0039(8)
C4A 0.0459(13) 0.0279(11) 0.0604(15) -0.0065(10) -0.0222(11) 0.0025(9)
C5A 0.0236(9) 0.0261(9) 0.0280(9) 0.0053(7) 0.0071(7) -0.0069(7)
C6A 0.0273(10) 0.0339(10) 0.0420(11) 0.0148(9) 0.0001(8) -0.0064(8)
C7A 0.0343(10) 0.0308(10) 0.0314(10) 0.0089(8) 0.0030(8) -0.0054(8)
C8A 0.0410(12) 0.0288(10) 0.0442(12) 0.0057(9) 0.0001(9) -0.0011(9)
C9A 0.0175(8) 0.0228(8) 0.0228(8) -0.0002(7) 0.0062(6) -0.0018(6)
C10A 0.0230(9) 0.0305(9) 0.0309(9) -0.0081(8) 0.0070(7) -0.0047(7)
C11A 0.0329(10) 0.0384(11) 0.0285(10) -0.0079(8) 0.0097(8) -0.0047(8)
C12A 0.0489(13) 0.0439(12) 0.0338(11) -0.0148(9) 0.0097(10) -0.0052(10)
C13A 0.0148(8) 0.0272(9) 0.0277(9) -0.0031(7) 0.0052(7) -0.0017(7)
C14A 0.0200(9) 0.0289(9) 0.0297(9) -0.0007(7) 0.0021(7) 0.0011(7)
C15A 0.0240(10) 0.0461(12) 0.0362(11) -0.0031(9) 0.0027(8) 0.0082(8)
C16A 0.0434(13) 0.0590(15) 0.0428(13) 0.0035(11) -0.0010(10) 0.0240(11)
O1B 0.096(2) 0.140(3) 0.126(2) -0.059(2) 0.0567(18) -0.0408(18)
C1B 0.073(2) 0.093(3) 0.099(3) -0.039(2) 0.0412(19) -0.0294(19)
C2B 0.089(2) 0.0699(18) 0.0366(13) -0.0019(12) 0.0078(13) -0.0199(16)
C3B 0.104(3) 0.130(3) 0.0549(19) 0.021(2) -0.0198(19) -0.059(3)
C4B 0.084(3) 0.151(4) 0.176(5) -0.019(4) 0.054(3) -0.057(3)
O1D 0.0262(14) 0.0570(19) 0.0668(19) 0.0034(14) 0.0012(13) -0.0005(12)
C1D 0.034(2) 0.045(2) 0.091(3) -0.009(2) 0.016(2) 0.0068(16)
C2D 0.049(3) 0.088(4) 0.068(3) -0.030(3) 0.021(2) -0.015(3)
C3D 0.051(3) 0.080(4) 0.079(3) 0.008(3) 0.014(3) -0.005(2)
C4D 0.049(3) 0.065(3) 0.075(3) 0.004(3) 0.010(2) -0.011(2)
O1C 0.042(3) 0.052(3) 0.045(3) -0.001(3) 0.014(3) 0.000(3)
C1C 0.039(4) 0.053(5) 0.049(5) -0.004(4) 0.016(3) 0.002(3)
C2C 0.097(10) 0.094(9) 0.098(11) 0.048(8) -0.047(8) -0.039(7)
C3C 0.051(3) 0.080(4) 0.079(3) 0.008(3) 0.014(3) -0.005(2)
C4C 0.042(4) 0.072(6) 0.060(7) 0.021(6) 0.014(5) -0.003(4)
O1F 0.060(7) 0.148(14) 0.081(7) -0.009(8) 0.022(5) -0.002(7)
C4F 0.054(7) 0.060(10) 0.082(8) 0.008(8) 0.008(6) -0.019(7)
C3F 0.051(3) 0.080(4) 0.079(3) 0.008(3) 0.014(3) -0.005(2)
C2F 0.051(3) 0.080(4) 0.079(3) 0.008(3) 0.014(3) -0.005(2)
C1F 0.040(5) 0.070(12) 0.088(10) 0.016(9) 0.009(5) -0.007(7)
O1E 0.038(3) 0.053(3) 0.053(3) 0.009(2) 0.008(2) -0.003(2)

loop_
_atom_type_symbol
_atom_type_description
_atom_type_scat_dispersion_real
_atom_type_scat_dispersion_imag
_atom_type_scat_source
C C 0.0033 0.0016 'International Tables Vol C Tables 4.2.6.8 and 6.1.1.4'
H H 0.0000 0.0000 'International Tables Vol C Tables 4.2.6.8 and 6.1.1.4'
Cl Cl 0.1484 0.1585 'International Tables Vol C Tables 4.2.6.8 and 6.1.1.4'
Cu Cu 0.3201 1.2651 'International Tables Vol C Tables 4.2.6.8 and 6.1.1.4'
N N 0.0061 0.0033 'International Tables Vol C Tables 4.2.6.8 and 6.1.1.4'
O O 0.0106 0.0060 'International Tables Vol C Tables 4.2.6.8 and 6.1.1.4'

loop_
_geom_angle_atom_site_label_1
_geom_angle_atom_site_label_2
_geom_angle_atom_site_label_3
_geom_angle
_geom_angle_site_symmetry_1
_geom_angle_site_symmetry_3
_geom_angle_publ_flag
N1 Cu1 Cl1 173.22(4) . . ?
N1 Cu1 N2 79.87(6) . . ?
N1 Cu1 N3 79.32(6) . . ?
N2 Cu1 Cl1 101.51(4) . . ?
N3 Cu1 Cl1 99.67(4) . . ?
N3 Cu1 N2 158.74(6) . . ?
C1 N1 Cu1 118.84(11) . . ?
C1 N1 C5 122.58(15) . . ?
C5 N1 Cu1 118.59(11) . . ?
C6 N2 Cu1 115.82(11) . . ?
C6 N2 C7 114.76(13) . . ?
C7 N2 Cu1 129.13(10) . . ?
C19 N3 Cu1 116.69(11) . . ?
C19 N3 C20 114.39(13) . . ?
C20 N3 Cu1 128.77(10) . . ?
N1 C1 C2 120.61(16) . . ?
N1 C1 C19 112.58(14) . . ?
C2 C1 C19 126.80(15) . . ?
C1 C2 H2 121.0 . . ?
C1 C2 C3 118.03(16) . . ?
C3 C2 H2 121.0 . . ?
C2 C3 H3 119.9 . . ?
C4 C3 C2 120.21(17) . . ?
C4 C3 H3 119.9 . . ?
C3 C4 H4 120.8 . . ?
C5 C4 C3 118.44(16) . . ?
C5 C4 H4 120.8 . . ?
N1 C5 C4 120.12(16) . . ?
N1 C5 C6 112.86(15) . . ?
C4 C5 C6 127.02(15) . . ?
O1 C6 N2 128.46(16) . . ?
O1 C6 C5 118.81(15) . . ?
N2 C6 C5 112.73(14) . . ?
C8 C7 N2 119.69(15) . . ?
C8 C7 C12 120.38(15) . . ?
C12 C7 N2 119.90(15) . . ?
C7 C8 C13 121.76(15) . . ?
C9 C8 C7 118.80(16) . . ?
C9 C8 C13 119.43(16) . . ?
C8 C9 H9 119.3 . . ?
C10 C9 C8 121.32(17) . . ?
C10 C9 H9 119.3 . . ?
C9 C10 H10 120.2 . . ?
C9 C10 C11 119.55(17) . . ?
C11 C10 H10 120.2 . . ?
C10 C11 H11 119.3 . . ?
C10 C11 C12 121.42(17) . . ?
C12 C11 H11 119.3 . . ?
C7 C12 C16 120.65(16) . . ?
C11 C12 C7 118.40(16) . . ?
C11 C12 C16 120.94(16) . . ?
C8 C13 H13 107.9 . . ?
C8 C13 C14 110.73(16) . . ?
C8 C13 C15 111.79(17) . . ?
C14 C13 H13 107.9 . . ?
C15 C13 H13 107.9 . . ?
C15 C13 C14 110.51(17) . . ?
C13 C14 H14A 109.5 . . ?
C13 C14 H14B 109.5 . . ?
C13 C14 H14C 109.5 . . ?
H14A C14 H14B 109.5 . . ?
H14A C14 H14C 109.5 . . ?
H14B C14 H14C 109.5 . . ?
C13 C15 H15A 109.5 . . ?
C13 C15 H15B 109.5 . . ?
C13 C15 H15C 109.5 . . ?
H15A C15 H15B 109.5 . . ?
H15A C15 H15C 109.5 . . ?
H15B C15 H15C 109.5 . . ?
C12 C16 H16 107.5 . . ?
C12 C16 C17 114.01(17) . . ?
C17 C16 H16 107.5 . . ?
C18 C16 C12 110.56(18) . . ?
C18 C16 H16 107.5 . . ?
C18 C16 C17 109.46(17) . . ?
C16 C17 H17A 109.5 . . ?
C16 C17 H17B 109.5 . . ?
C16 C17 H17C 109.5 . . ?
H17A C17 H17B 109.5 . . ?
H17A C17 H17C 109.5 . . ?
H17B C17 H17C 109.5 . . ?
C16 C18 H18A 109.5 . . ?
C16 C18 H18B 109.5 . . ?
C16 C18 H18C 109.5 . . ?
H18A C18 H18B 109.5 . . ?
H18A C18 H18C 109.5 . . ?
H18B C18 H18C 109.5 . . ?
O2 C19 N3 128.05(16) . . ?
O2 C19 C1 119.65(15) . . ?
N3 C19 C1 112.29(14) . . ?
C21 C20 N3 119.07(15) . . ?
C25 C20 N3 119.26(15) . . ?
C25 C20 C21 121.62(15) . . ?
C20 C21 C26 120.65(16) . . ?
C22 C21 C20 118.28(17) . . ?
C22 C21 C26 121.03(16) . . ?
C21 C22 H22 119.5 . . ?
C23 C22 C21 120.98(17) . . ?
C23 C22 H22 119.5 . . ?
C22 C23 H23 119.9 . . ?
C22 C23 C24 120.15(17) . . ?
C24 C23 H23 119.9 . . ?
C23 C24 H24 119.5 . . ?
C23 C24 C25 120.93(17) . . ?
C25 C24 H24 119.5 . . ?
C20 C25 C29 120.48(16) . . ?
C24 C25 C20 118.02(16) . . ?
C24 C25 C29 121.43(17) . . ?
C21 C26 H26 107.2 . . ?
C21 C26 C27 110.67(18) . . ?
C27 C26 H26 107.2 . . ?
C28 C26 C21 112.92(16) . . ?
C28 C26 H26 107.2 . . ?
C28 C26 C27 111.20(16) . . ?
C26 C27 H27A 109.5 . . ?
C26 C27 H27B 109.5 . . ?
C26 C27 H27C 109.5 . . ?
H27A C27 H27B 109.5 . . ?
H27A C27 H27C 109.5 . . ?
H27B C27 H27C 109.5 . . ?
C26 C28 H28A 109.5 . . ?
C26 C28 H28B 109.5 . . ?
C26 C28 H28C 109.5 . . ?
H28A C28 H28B 109.5 . . ?
H28A C28 H28C 109.5 . . ?
H28B C28 H28C 109.5 . . ?
C25 C29 H29 106.1 . . ?
C25 C29 H29A 103.7 . . ?
C25 C29 C31 112.1(2) . . ?
C25 C29 C30G 112.3(8) . . ?
C30 C29 C25 113.8(3) . . ?
C30 C29 H29 106.1 . . ?
C30 C29 C31 111.8(3) . . ?
C31 C29 H29 106.1 . . ?
C30G C29 H29A 103.7 . . ?
C31G C29 C25 114.9(7) . . ?
C31G C29 H29A 103.7 . . ?
C31G C29 C30G 116.6(8) . . ?
C29 C30 H30A 109.5 . . ?
C29 C30 H30B 109.5 . . ?
C29 C30 H30C 109.5 . . ?
H30A C30 H30B 109.5 . . ?
H30A C30 H30C 109.5 . . ?
H30B C30 H30C 109.5 . . ?
C29 C31 H31A 109.5 . . ?
C29 C31 H31B 109.5 . . ?
C29 C31 H31C 109.5 . . ?
H31A C31 H31B 109.5 . . ?
H31A C31 H31C 109.5 . . ?
H31B C31 H31C 109.5 . . ?
C29 C30G H30D 109.5 . . ?
C29 C30G H30E 109.5 . . ?
C29 C30G H30F 109.5 . . ?
H30D C30G H30E 109.5 . . ?
H30D C30G H30F 109.5 . . ?
H30E C30G H30F 109.5 . . ?
C29 C31G H31D 109.5 . . ?
C29 C31G H31E 109.5 . . ?
C29 C31G H31F 109.5 . . ?
H31D C31G H31E 109.5 . . ?
H31D C31G H31F 109.5 . . ?
H31E C31G H31F 109.5 . . ?
C5A N1A C1A 111.16(13) . . ?
C5A N1A C13A 105.88(12) . . ?
C9A N1A C1A 106.15(12) . . ?
C9A N1A C5A 111.02(13) . . ?
C9A N1A C13A 111.19(13) . . ?
C13A N1A C1A 111.54(13) . . ?
N1A C1A H1AA 108.2 . . ?
N1A C1A H1AB 108.2 . . ?
H1AA C1A H1AB 107.3 . . ?
C2A C1A N1A 116.54(14) . . ?
C2A C1A H1AA 108.2 . . ?
C2A C1A H1AB 108.2 . . ?
C1A C2A H2AA 109.5 . . ?
C1A C2A H2AB 109.5 . . ?
C1A C2A C3A 110.64(16) . . ?
H2AA C2A H2AB 108.1 . . ?
C3A C2A H2AA 109.5 . . ?
C3A C2A H2AB 109.5 . . ?
C2A C3A H3AA 108.6 . . ?
C2A C3A H3AB 108.6 . . ?
H3AA C3A H3AB 107.6 . . ?
C4A C3A C2A 114.73(18) . . ?
C4A C3A H3AA 108.6 . . ?
C4A C3A H3AB 108.6 . . ?
C3A C4A H4AA 109.5 . . ?
C3A C4A H4AB 109.5 . . ?
C3A C4A H4AC 109.5 . . ?
H4AA C4A H4AB 109.5 . . ?
H4AA C4A H4AC 109.5 . . ?
H4AB C4A H4AC 109.5 . . ?
N1A C5A H5AA 108.5 . . ?
N1A C5A H5AB 108.5 . . ?
H5AA C5A H5AB 107.5 . . ?
C6A C5A N1A 115.22(14) . . ?
C6A C5A H5AA 108.5 . . ?
C6A C5A H5AB 108.5 . . ?
C5A C6A H6AA 109.7 . . ?
C5A C6A H6AB 109.7 . . ?
C5A C6A C7A 109.78(16) . . ?
H6AA C6A H6AB 108.2 . . ?
C7A C6A H6AA 109.7 . . ?
C7A C6A H6AB 109.7 . . ?
C6A C7A H7AA 108.9 . . ?
C6A C7A H7AB 108.9 . . ?
H7AA C7A H7AB 107.7 . . ?
C8A C7A C6A 113.42(17) . . ?
C8A C7A H7AA 108.9 . . ?
C8A C7A H7AB 108.9 . . ?
C7A C8A H8AA 109.5 . . ?
C7A C8A H8AB 109.5 . . ?
C7A C8A H8AC 109.5 . . ?
H8AA C8A H8AB 109.5 . . ?
H8AA C8A H8AC 109.5 . . ?
H8AB C8A H8AC 109.5 . . ?
N1A C9A H9AA 108.3 . . ?
N1A C9A H9AB 108.3 . . ?
H9AA C9A H9AB 107.4 . . ?
C10A C9A N1A 116.11(13) . . ?
C10A C9A H9AA 108.3 . . ?
C10A C9A H9AB 108.3 . . ?
C9A C10A H10A 109.7 . . ?
C9A C10A H10B 109.7 . . ?
C9A C10A C11A 109.79(15) . . ?
H10A C10A H10B 108.2 . . ?
C11A C10A H10A 109.7 . . ?
C11A C10A H10B 109.7 . . ?
C10A C11A H11A 109.2 . . ?
C10A C11A H11B 109.2 . . ?
C10A C11A C12A 112.12(17) . . ?
H11A C11A H11B 107.9 . . ?
C12A C11A H11A 109.2 . . ?
C12A C11A H11B 109.2 . . ?
C11A C12A H12A 109.5 . . ?
C11A C12A H12B 109.5 . . ?
C11A C12A H12C 109.5 . . ?
H12A C12A H12B 109.5 . . ?
H12A C12A H12C 109.5 . . ?
H12B C12A H12C 109.5 . . ?
N1A C13A H13A 108.4 . . ?
N1A C13A H13B 108.4 . . ?
H13A C13A H13B 107.4 . . ?
C14A C13A N1A 115.64(14) . . ?
C14A C13A H13A 108.4 . . ?
C14A C13A H13B 108.4 . . ?
C13A C14A H14D 109.7 . . ?
C13A C14A H14E 109.7 . . ?
C13A C14A C15A 110.02(15) . . ?
H14D C14A H14E 108.2 . . ?
C15A C14A H14D 109.7 . . ?
C15A C14A H14E 109.7 . . ?
C14A C15A H15D 109.3 . . ?
C14A C15A H15E 109.3 . . ?
C14A C15A C16A 111.78(17) . . ?
H15D C15A H15E 107.9 . . ?
C16A C15A H15D 109.3 . . ?
C16A C15A H15E 109.3 . . ?
C15A C16A H16A 109.5 . . ?
C15A C16A H16B 109.5 . . ?
C15A C16A H16C 109.5 . . ?
H16A C16A H16B 109.5 . . ?
H16A C16A H16C 109.5 . . ?
H16B C16A H16C 109.5 . . ?
C4B O1B C1B 105.1(3) . . ?
O1B C1B H1BA 110.0 . . ?
O1B C1B H1BB 110.0 . . ?
O1B C1B C2B 108.5(3) . . ?
H1BA C1B H1BB 108.4 . . ?
C2B C1B H1BA 110.0 . . ?
C2B C1B H1BB 110.0 . . ?
C1B C2B H2BA 111.4 . . ?
C1B C2B H2BB 111.4 . . ?
C1B C2B C3B 102.1(3) . . ?
H2BA C2B H2BB 109.2 . . ?
C3B C2B H2BA 111.4 . . ?
C3B C2B H2BB 111.4 . . ?
C2B C3B H3BA 110.8 . . ?
C2B C3B H3BB 110.8 . . ?
H3BA C3B H3BB 108.9 . . ?
C4B C3B C2B 104.8(3) . . ?
C4B C3B H3BA 110.8 . . ?
C4B C3B H3BB 110.8 . . ?
O1B C4B C3B 107.3(4) . . ?
O1B C4B H4BA 110.3 . . ?
O1B C4B H4BB 110.3 . . ?
C3B C4B H4BA 110.3 . . ?
C3B C4B H4BB 110.3 . . ?
H4BA C4B H4BB 108.5 . . ?
C4D O1D C1D 110.5(4) . . ?
O1D C1D H1DA 110.8 . . ?
O1D C1D H1DB 110.8 . . ?
O1D C1D C2D 104.8(4) . . ?
H1DA C1D H1DB 108.9 . . ?
C2D C1D H1DA 110.8 . . ?
C2D C1D H1DB 110.8 . . ?
C1D C2D H2DA 111.6 . . ?
C1D C2D H2DB 111.6 . . ?
C1D C2D C3D 100.8(5) . . ?
H2DA C2D H2DB 109.4 . . ?
C3D C2D H2DA 111.6 . . ?
C3D C2D H2DB 111.6 . . ?
C2D C3D H3DA 111.6 . . ?
C2D C3D H3DB 111.6 . . ?
C2D C3D C4D 101.0(5) . . ?
H3DA C3D H3DB 109.4 . . ?
C4D C3D H3DA 111.6 . . ?
C4D C3D H3DB 111.6 . . ?
O1D C4D C3D 106.8(5) . . ?
O1D C4D H4DA 110.4 . . ?
O1D C4D H4DB 110.4 . . ?
C3D C4D H4DA 110.4 . . ?
C3D C4D H4DB 110.4 . . ?
H4DA C4D H4DB 108.6 . . ?
C4C O1C C1C 110.3(8) . . ?
O1C C1C H1CA 110.5 . . ?
O1C C1C H1CB 110.5 . . ?
O1C C1C C2C 106.3(8) . . ?
H1CA C1C H1CB 108.7 . . ?
C2C C1C H1CA 110.5 . . ?
C2C C1C H1CB 110.5 . . ?
C1C C2C H2CA 111.0 . . ?
C1C C2C H2CB 111.0 . . ?
H2CA C2C H2CB 109.0 . . ?
C3C C2C C1C 104.0(10) . . ?
C3C C2C H2CA 111.0 . . ?
C3C C2C H2CB 111.0 . . ?
C2C C3C H3CA 111.0 . . ?
C2C C3C H3CB 111.0 . . ?
C2C C3C C4C 103.8(11) . . ?
H3CA C3C H3CB 109.0 . . ?
C4C C3C H3CA 111.0 . . ?
C4C C3C H3CB 111.0 . . ?
O1C C4C C3C 103.8(9) . . ?
O1C C4C H4CA 111.0 . . ?
O1C C4C H4CB 111.0 . . ?
C3C C4C H4CA 111.0 . . ?
C3C C4C H4CB 111.0 . . ?
H4CA C4C H4CB 109.0 . . ?
C1F O1F C4F 111.1(13) . . ?
O1F C4F H4FA 111.1 . . ?
O1F C4F H4FB 111.1 . . ?
O1F C4F C3F 103.1(13) . . ?
H4FA C4F H4FB 109.1 . . ?
C3F C4F H4FA 111.1 . . ?
C3F C4F H4FB 111.1 . . ?
C4F C3F H3FA 112.7 . . ?
C4F C3F H3FB 112.7 . . ?
H3FA C3F H3FB 110.2 . . ?
C2F C3F C4F 95.3(14) . . ?
C2F C3F H3FA 112.7 . . ?
C2F C3F H3FB 112.7 . . ?
C3F C2F H2FA 111.7 . . ?
C3F C2F H2FB 111.7 . . ?
C3F C2F C1F 100.2(13) . . ?
H2FA C2F H2FB 109.5 . . ?
C1F C2F H2FA 111.7 . . ?
C1F C2F H2FB 111.7 . . ?
O1F C1F C2F 96.4(12) . . ?
O1F C1F H1FA 112.5 . . ?
O1F C1F H1FB 112.5 . . ?
C2F C1F H1FA 112.5 . . ?
C2F C1F H1FB 112.5 . . ?
H1FA C1F H1FB 110.0 . . ?
H1EA O1E H1EB 104.5 . . ?

loop_
_geom_bond_atom_site_label_1
_geom_bond_atom_site_label_2
_geom_bond_distance
_geom_bond_site_symmetry_2
_geom_bond_publ_flag
Cu1 Cl1 2.2074(5) . ?
Cu1 N1 1.9439(14) . ?
Cu1 N2 2.0150(13) . ?
Cu1 N3 2.0028(13) . ?
O1 C6 1.242(2) . ?
O2 C19 1.240(2) . ?
N1 C1 1.329(2) . ?
N1 C5 1.330(2) . ?
N2 C6 1.338(2) . ?
N2 C7 1.432(2) . ?
N3 C19 1.333(2) . ?
N3 C20 1.427(2) . ?
C1 C2 1.383(2) . ?
C1 C19 1.503(2) . ?
C2 H2 0.9500 . ?
C2 C3 1.391(3) . ?
C3 H3 0.9500 . ?
C3 C4 1.390(3) . ?
C4 H4 0.9500 . ?
C4 C5 1.385(2) . ?
C5 C6 1.507(2) . ?
C7 C8 1.400(2) . ?
C7 C12 1.408(2) . ?
C8 C9 1.392(2) . ?
C8 C13 1.516(3) . ?
C9 H9 0.9500 . ?
C9 C10 1.374(3) . ?
C10 H10 0.9500 . ?
C10 C11 1.379(3) . ?
C11 H11 0.9500 . ?
C11 C12 1.392(3) . ?
C12 C16 1.514(3) . ?
C13 H13 1.0000 . ?
C13 C14 1.528(3) . ?
C13 C15 1.526(3) . ?
C14 H14A 0.9800 . ?
C14 H14B 0.9800 . ?
C14 H14C 0.9800 . ?
C15 H15A 0.9800 . ?
C15 H15B 0.9800 . ?
C15 H15C 0.9800 . ?
C16 H16 1.0000 . ?
C16 C17 1.533(3) . ?
C16 C18 1.513(3) . ?
C17 H17A 0.9800 . ?
C17 H17B 0.9800 . ?
C17 H17C 0.9800 . ?
C18 H18A 0.9800 . ?
C18 H18B 0.9800 . ?
C18 H18C 0.9800 . ?
C20 C21 1.403(2) . ?
C20 C25 1.398(2) . ?
C21 C22 1.389(3) . ?
C21 C26 1.520(3) . ?
C22 H22 0.9500 . ?
C22 C23 1.378(3) . ?
C23 H23 0.9500 . ?
C23 C24 1.385(3) . ?
C24 H24 0.9500 . ?
C24 C25 1.394(3) . ?
C25 C29 1.521(3) . ?
C26 H26 1.0000 . ?
C26 C27 1.522(3) . ?
C26 C28 1.517(3) . ?
C27 H27A 0.9800 . ?
C27 H27B 0.9800 . ?
C27 H27C 0.9800 . ?
C28 H28A 0.9800 . ?
C28 H28B 0.9800 . ?
C28 H28C 0.9800 . ?
C29 H29 1.0000 . ?
C29 H29A 1.0000 . ?
C29 C30 1.464(6) . ?
C29 C31 1.568(4) . ?
C29 C30G 1.527(14) . ?
C29 C31G 1.344(11) . ?
C30 H30A 0.9800 . ?
C30 H30B 0.9800 . ?
C30 H30C 0.9800 . ?
C31 H31A 0.9800 . ?
C31 H31B 0.9800 . ?
C31 H31C 0.9800 . ?
C30G H30D 0.9800 . ?
C30G H30E 0.9800 . ?
C30G H30F 0.9800 . ?
C31G H31D 0.9800 . ?
C31G H31E 0.9800 . ?
C31G H31F 0.9800 . ?
N1A C1A 1.524(2) . ?
N1A C5A 1.517(2) . ?
N1A C9A 1.517(2) . ?
N1A C13A 1.523(2) . ?
C1A H1AA 0.9900 . ?
C1A H1AB 0.9900 . ?
C1A C2A 1.511(2) . ?
C2A H2AA 0.9900 . ?
C2A H2AB 0.9900 . ?
C2A C3A 1.523(3) . ?
C3A H3AA 0.9900 . ?
C3A H3AB 0.9900 . ?
C3A C4A 1.493(3) . ?
C4A H4AA 0.9800 . ?
C4A H4AB 0.9800 . ?
C4A H4AC 0.9800 . ?
C5A H5AA 0.9900 . ?
C5A H5AB 0.9900 . ?
C5A C6A 1.516(3) . ?
C6A H6AA 0.9900 . ?
C6A H6AB 0.9900 . ?
C6A C7A 1.534(3) . ?
C7A H7AA 0.9900 . ?
C7A H7AB 0.9900 . ?
C7A C8A 1.519(3) . ?
C8A H8AA 0.9800 . ?
C8A H8AB 0.9800 . ?
C8A H8AC 0.9800 . ?
C9A H9AA 0.9900 . ?
C9A H9AB 0.9900 . ?
C9A C10A 1.511(2) . ?
C10A H10A 0.9900 . ?
C10A H10B 0.9900 . ?
C10A C11A 1.512(3) . ?
C11A H11A 0.9900 . ?
C11A H11B 0.9900 . ?
C11A C12A 1.521(3) . ?
C12A H12A 0.9800 . ?
C12A H12B 0.9800 . ?
C12A H12C 0.9800 . ?
C13A H13A 0.9900 . ?
C13A H13B 0.9900 . ?
C13A C14A 1.517(2) . ?
C14A H14D 0.9900 . ?
C14A H14E 0.9900 . ?
C14A C15A 1.521(2) . ?
C15A H15D 0.9900 . ?
C15A H15E 0.9900 . ?
C15A C16A 1.522(3) . ?
C16A H16A 0.9800 . ?
C16A H16B 0.9800 . ?
C16A H16C 0.9800 . ?
O1B C1B 1.400(4) . ?
O1B C4B 1.383(5) . ?
C1B H1BA 0.9900 . ?
C1B H1BB 0.9900 . ?
C1B C2B 1.470(4) . ?
C2B H2BA 0.9900 . ?
C2B H2BB 0.9900 . ?
C2B C3B 1.526(5) . ?
C3B H3BA 0.9900 . ?
C3B H3BB 0.9900 . ?
C3B C4B 1.471(7) . ?
C4B H4BA 0.9900 . ?
C4B H4BB 0.9900 . ?
O1D C1D 1.415(5) . ?
O1D C4D 1.391(7) . ?
C1D H1DA 0.9900 . ?
C1D H1DB 0.9900 . ?
C1D C2D 1.513(8) . ?
C2D H2DA 0.9900 . ?
C2D H2DB 0.9900 . ?
C2D C3D 1.516(8) . ?
C3D H3DA 0.9900 . ?
C3D H3DB 0.9900 . ?
C3D C4D 1.519(8) . ?
C4D H4DA 0.9900 . ?
C4D H4DB 0.9900 . ?
O1C C1C 1.401(11) . ?
O1C C4C 1.388(12) . ?
C1C H1CA 0.9900 . ?
C1C H1CB 0.9900 . ?
C1C C2C 1.476(15) . ?
C2C H2CA 0.9900 . ?
C2C H2CB 0.9900 . ?
C2C C3C 1.446(14) . ?
C3C H3CA 0.9900 . ?
C3C H3CB 0.9900 . ?
C3C C4C 1.480(13) . ?
C4C H4CA 0.9900 . ?
C4C H4CB 0.9900 . ?
O1F C4F 1.432(16) . ?
O1F C1F 1.409(16) . ?
C4F H4FA 0.9900 . ?
C4F H4FB 0.9900 . ?
C4F C3F 1.518(18) . ?
C3F H3FA 0.9900 . ?
C3F H3FB 0.9900 . ?
C3F C2F 1.456(17) . ?
C2F H2FA 0.9900 . ?
C2F H2FB 0.9900 . ?
C2F C1F 1.541(16) . ?
C1F H1FA 0.9900 . ?
C1F H1FB 0.9900 . ?
O1E H1EA 0.8519 . ?
O1E H1EB 0.8492 . ?
